data_7005699
loop_
_publ_author_name
'Dickie, Diane A.'
'Lee, Peter T. K.'
'Labeodan, Ojisamola A.'
'Schatte, Gabriele'
'Weinberg, Noham'
'Lewis, Andrew R.'
'Bernard, Guy M.'
'Wasylishen, Roderick E.'
'Clyburne, Jason A. C.'

_publ_section_title
;
 Flexible coordination of the carboxylate ligand in tin(II) amides and
 a 1,3-diaza-2,4-distannacyclobutanediyl.
;
_journal_issue 27
_journal_name_full 'Dalton transactions (Cambridge, England : 2003)'
_journal_page_first 2862
_journal_page_last 2869
_journal_paper_doi 10.1039/b704588c
_journal_year 2007
_chemical_formula_sum 'C29 H36 Cl2 N O2 Si Sn'
_chemical_formula_weight 648.29
_chemical_name_systematic
;
?
;
_space_group_IT_number 2
_symmetry_cell_setting triclinic
_symmetry_space_group_name_Hall '-P 1'
_symmetry_space_group_name_H-M 'P -1'
_atom_sites_solution_hydrogens geom
_atom_sites_solution_primary direct
_atom_sites_solution_secondary difmap
_audit_creation_method SHELXL-97
_cell_angle_alpha 67.2930(10)
_cell_angle_beta 79.9680(10)
_cell_angle_gamma 89.7190(10)
_cell_formula_units_Z 2
_cell_length_a 10.5733(6)
_cell_length_b 11.8229(6)
_cell_length_c 13.8362(7)
_cell_measurement_temperature 223(2)
_cell_volume 1567.46(14)
_computing_cell_refinement 'Bruker SMART'
_computing_data_collection 'Bruker SMART'
_computing_data_reduction 'Bruker SHELXTL'
_computing_molecular_graphics 'Bruker SHELXTL'
_computing_publication_material 'Bruker SHELXTL'
_computing_structure_refinement 'SHELXL-97 (Sheldrick, 1997)'
_computing_structure_solution 'SHELXS-97 (Sheldrick, 1990)'
_diffrn_ambient_temperature 223(2)
_diffrn_measured_fraction_theta_full 0.997
_diffrn_measured_fraction_theta_max 0.997
_diffrn_measurement_device_type 'CCD area detector'
_diffrn_measurement_method 'phi and omega scans'
_diffrn_radiation_monochromator graphite
_diffrn_radiation_source 'fine-focus sealed tube'
_diffrn_radiation_type MoK\a
_diffrn_radiation_wavelength 0.71073
_diffrn_reflns_av_R_equivalents 0.0135
_diffrn_reflns_av_sigmaI/netI 0.0167
_diffrn_reflns_limit_h_max 12
_diffrn_reflns_limit_h_min -12
_diffrn_reflns_limit_k_max 14
_diffrn_reflns_limit_k_min -14
_diffrn_reflns_limit_l_max 16
_diffrn_reflns_limit_l_min -16
_diffrn_reflns_number 11645
_diffrn_reflns_theta_full 25.00
_diffrn_reflns_theta_max 25.00
_diffrn_reflns_theta_min 1.62
_exptl_absorpt_coefficient_mu 1.048
_exptl_absorpt_correction_type none
_exptl_crystal_colour colourless
_exptl_crystal_density_diffrn 1.374
_exptl_crystal_density_method 'not measured'
_exptl_crystal_description block
_exptl_crystal_F_000 662
_exptl_crystal_size_max .45
_exptl_crystal_size_mid .45
_exptl_crystal_size_min .2
_refine_diff_density_max 2.209
_refine_diff_density_min -1.458
_refine_diff_density_rms 0.089
_refine_ls_extinction_method none
_refine_ls_goodness_of_fit_ref 1.053
_refine_ls_hydrogen_treatment constr
_refine_ls_matrix_type full
_refine_ls_number_parameters 305
_refine_ls_number_reflns 5513
_refine_ls_number_restraints 0
_refine_ls_restrained_S_all 1.053
_refine_ls_R_factor_all 0.0466
_refine_ls_R_factor_gt 0.0433
_refine_ls_shift/su_max 0.001
_refine_ls_shift/su_mean 0.000
_refine_ls_structure_factor_coef Fsqd
_refine_ls_weighting_details 'calc w=1/[\s^2^(Fo^2^)+(0.0677P)^2^+3.2215P] where P=(Fo^2^+2Fc^2^)/3'
_refine_ls_weighting_scheme calc
_refine_ls_wR_factor_gt 0.1173
_refine_ls_wR_factor_ref 0.1189
_reflns_number_gt 5062
_reflns_number_total 5513
_reflns_threshold_expression >2sigma(I)
_cod_data_source_file b704588c.txt
_cod_data_source_block 8_CH2Cl2
_cod_depositor_comments
;
The following automatic conversions were performed:
'_symmetry_cell_setting' value 'Triclinic' changed to 'triclinic'
according to '/home/saulius/struct/CIF-dictionaries/cif_core.dic'
dictionary named 'cif_core.dic' version 2.4.1 from 2010-06-29.

Automatic conversion script
Id: cif_fix_enum 1527 2010-12-29 10:47:43Z saulius 
;
_cod_original_sg_symbol_H-M P-1
_cod_database_code 7005699

loop_
_symmetry_equiv_pos_as_xyz
'x, y, z'
'-x, -y, -z'

loop_
_atom_site_label
_atom_site_type_symbol
_atom_site_fract_x
_atom_site_fract_y
_atom_site_fract_z
_atom_site_U_iso_or_equiv
_atom_site_adp_type
_atom_site_occupancy
_atom_site_symmetry_multiplicity
_atom_site_calc_flag
_atom_site_refinement_flags
_atom_site_disorder_assembly
_atom_site_disorder_group
Sn1 Sn -0.00684(2) 0.12677(2) 0.52924(2) 0.03560(12) Uani 1 1 d . . .
Si1 Si 0.15899(11) -0.11503(11) 0.66540(10) 0.0404(3) Uani 1 1 d . . .
O1 O 0.1929(3) 0.1661(3) 0.4547(2) 0.0392(6) Uani 1 1 d . . .
O2 O 0.0935(3) 0.3246(3) 0.3630(2) 0.0434(7) Uani 1 1 d . . .
N1 N 0.0519(3) -0.0626(2) 0.5847(2) 0.0231(6) Uani 1 1 d . . .
C1 C 0.3241(4) 0.3394(4) 0.3264(3) 0.0338(8) Uani 1 1 d . . .
C2 C 0.3848(4) 0.4049(4) 0.3737(3) 0.0362(8) Uani 1 1 d . . .
C3 C 0.5065(4) 0.4614(4) 0.3242(4) 0.0476(11) Uani 1 1 d . . .
H3A H 0.5484 0.5053 0.3549 0.057 Uiso 1 1 calc R . .
C4 C 0.5667(4) 0.4538(5) 0.2301(4) 0.0538(12) Uani 1 1 d . . .
H4A H 0.6497 0.4915 0.1976 0.065 Uiso 1 1 calc R . .
C5 C 0.5055(4) 0.3910(5) 0.1834(4) 0.0507(11) Uani 1 1 d . . .
H5A H 0.5472 0.3871 0.1191 0.061 Uiso 1 1 calc R . .
C6 C 0.3827(4) 0.3332(4) 0.2303(3) 0.0387(9) Uani 1 1 d . . .
C7 C 0.1939(4) 0.2749(4) 0.3827(3) 0.0332(8) Uani 1 1 d . . .
C8 C 0.3151(4) 0.4114(4) 0.4753(3) 0.0362(9) Uani 1 1 d . . .
C9 C 0.2260(4) 0.4998(4) 0.4714(3) 0.0394(9) Uani 1 1 d . . .
C10 C 0.1511(4) 0.4954(4) 0.5665(4) 0.0432(10) Uani 1 1 d . . .
H10A H 0.0903 0.5543 0.5642 0.052 Uiso 1 1 calc R . .
C11 C 0.1640(4) 0.4066(4) 0.6643(3) 0.0409(9) Uani 1 1 d . . .
C12 C 0.2571(4) 0.3235(4) 0.6664(3) 0.0407(9) Uani 1 1 d . . .
H12A H 0.2688 0.2647 0.7326 0.049 Uiso 1 1 calc R . .
C13 C 0.3340(4) 0.3242(4) 0.5737(3) 0.0376(9) Uiso 1 1 d . . .
C14 C 0.4352(5) 0.2335(5) 0.5798(4) 0.0537(12) Uani 1 1 d . . .
H14A H 0.4341 0.1807 0.6538 0.080 Uiso 1 1 calc R . .
H14B H 0.5191 0.2772 0.5483 0.080 Uiso 1 1 calc R . .
H14C H 0.4178 0.1838 0.5412 0.080 Uiso 1 1 calc R . .
C15 C 0.0766(5) 0.3994(5) 0.7660(4) 0.0556(12) Uani 1 1 d . . .
H15A H 0.0995 0.3324 0.8263 0.083 Uiso 1 1 calc R . .
H15B H -0.0121 0.3851 0.7618 0.083 Uiso 1 1 calc R . .
H15C H 0.0866 0.4761 0.7750 0.083 Uiso 1 1 calc R . .
C16 C 0.2083(5) 0.5982(4) 0.3669(4) 0.0535(11) Uani 1 1 d . . .
H16A H 0.1426 0.6508 0.3801 0.080 Uiso 1 1 calc R . .
H16B H 0.1819 0.5602 0.3221 0.080 Uiso 1 1 calc R . .
H16C H 0.2889 0.6470 0.3312 0.080 Uiso 1 1 calc R . .
C17 C 0.3160(4) 0.2687(4) 0.1768(3) 0.0390(9) Uani 1 1 d . . .
C18 C 0.2424(4) 0.3353(4) 0.1015(3) 0.0440(10) Uani 1 1 d . . .
C19 C 0.1832(5) 0.2744(5) 0.0513(4) 0.0527(11) Uani 1 1 d . . .
H19A H 0.1347 0.3193 0.0000 0.063 Uiso 1 1 calc R . .
C20 C 0.1928(5) 0.1511(5) 0.0736(4) 0.0547(12) Uani 1 1 d . . .
C21 C 0.2643(5) 0.0863(5) 0.1505(4) 0.0551(12) Uani 1 1 d . . .
H21A H 0.2705 0.0015 0.1682 0.066 Uiso 1 1 calc R . .
C22 C 0.3268(5) 0.1426(4) 0.2018(4) 0.0465(10) Uani 1 1 d . . .
C23 C 0.4077(6) 0.0686(5) 0.2809(5) 0.0680(15) Uani 1 1 d . . .
H23A H 0.4030 -0.0162 0.2880 0.102 Uiso 1 1 calc R . .
H23B H 0.3756 0.0724 0.3496 0.102 Uiso 1 1 calc R . .
H23C H 0.4964 0.1021 0.2560 0.102 Uiso 1 1 calc R . .
C24 C 0.1282(7) 0.0876(7) 0.0173(5) 0.0788(18) Uani 1 1 d . . .
H24A H 0.0827 0.1466 -0.0331 0.118 Uiso 1 1 calc R . .
H24B H 0.0677 0.0222 0.0692 0.118 Uiso 1 1 calc R . .
H24C H 0.1928 0.0534 -0.0206 0.118 Uiso 1 1 calc R . .
C25 C 0.2224(6) 0.4681(5) 0.0777(4) 0.0593(13) Uani 1 1 d . . .
H25A H 0.1687 0.4982 0.0241 0.089 Uiso 1 1 calc R . .
H25B H 0.3050 0.5150 0.0514 0.089 Uiso 1 1 calc R . .
H25C H 0.1806 0.4771 0.1423 0.089 Uiso 1 1 calc R . .
C102 C 0.1638(6) -0.0104(5) 0.7362(5) 0.0657(14) Uani 1 1 d . . .
H10B H 0.0798 -0.0140 0.7791 0.099 Uiso 1 1 calc R . .
H10C H 0.1869 0.0730 0.6845 0.099 Uiso 1 1 calc R . .
H10D H 0.2272 -0.0356 0.7820 0.099 Uiso 1 1 calc R . .
C103 C 0.1104(5) -0.2729(5) 0.7626(5) 0.0649(14) Uani 1 1 d . . .
H10E H 0.0276 -0.2740 0.8063 0.097 Uiso 1 1 calc R . .
H10F H 0.1742 -0.3015 0.8077 0.097 Uiso 1 1 calc R . .
H10G H 0.1037 -0.3263 0.7250 0.097 Uiso 1 1 calc R . .
C104 C 0.3172(5) -0.1149(6) 0.5837(4) 0.0622(14) Uani 1 1 d . . .
H10H H 0.3112 -0.1708 0.5484 0.093 Uiso 1 1 calc R . .
H10I H 0.3809 -0.1411 0.6292 0.093 Uiso 1 1 calc R . .
H10J H 0.3426 -0.0325 0.5305 0.093 Uiso 1 1 calc R . .
Cl1 Cl 0.5005(2) 0.8323(2) 0.13638(18) 0.1042(6) Uiso 1 1 d . . .
Cl3 Cl 0.3247(3) 0.8020(3) 0.0089(2) 0.1238(8) Uiso 1 1 d . . .
C501 C 0.4578(8) 0.7514(8) 0.0663(6) 0.095(2) Uiso 1 1 d . . .
H50B H 0.4402 0.6647 0.1144 0.114 Uiso 1 1 calc R . .
H50C H 0.5309 0.7566 0.0100 0.114 Uiso 1 1 calc R . .

loop_
_atom_site_aniso_label
_atom_site_aniso_U_11
_atom_site_aniso_U_22
_atom_site_aniso_U_33
_atom_site_aniso_U_23
_atom_site_aniso_U_13
_atom_site_aniso_U_12
Sn1 0.02771(16) 0.03589(17) 0.04439(18) -0.01921(13) -0.00146(11) 0.00074(11)
Si1 0.0327(6) 0.0425(6) 0.0451(6) -0.0144(5) -0.0112(5) -0.0004(5)
O1 0.0298(14) 0.0356(15) 0.0503(16) -0.0161(13) -0.0038(12) -0.0036(11)
O2 0.0287(15) 0.0458(16) 0.0555(18) -0.0201(14) -0.0063(13) 0.0015(12)
N1 0.0173(13) 0.0206(13) 0.0316(15) -0.0097(11) -0.0064(11) -0.0016(10)
C1 0.0271(19) 0.035(2) 0.041(2) -0.0171(17) -0.0039(16) -0.0020(15)
C2 0.031(2) 0.038(2) 0.045(2) -0.0223(18) -0.0053(16) -0.0011(16)
C3 0.036(2) 0.048(2) 0.064(3) -0.030(2) -0.004(2) -0.0104(19)
C4 0.034(2) 0.062(3) 0.065(3) -0.030(2) 0.006(2) -0.016(2)
C5 0.040(2) 0.063(3) 0.048(2) -0.029(2) 0.0106(19) -0.010(2)
C6 0.034(2) 0.041(2) 0.045(2) -0.0220(18) -0.0038(17) -0.0022(17)
C7 0.030(2) 0.036(2) 0.040(2) -0.0223(17) -0.0044(16) -0.0035(16)
C8 0.0288(19) 0.040(2) 0.048(2) -0.0265(18) -0.0062(17) -0.0059(16)
C9 0.040(2) 0.038(2) 0.045(2) -0.0207(18) -0.0079(18) 0.0010(17)
C10 0.043(2) 0.041(2) 0.052(2) -0.026(2) -0.0087(19) 0.0069(18)
C11 0.039(2) 0.045(2) 0.046(2) -0.0262(19) -0.0076(18) 0.0003(18)
C12 0.044(2) 0.040(2) 0.043(2) -0.0195(18) -0.0149(18) -0.0003(18)
C14 0.049(3) 0.059(3) 0.062(3) -0.031(2) -0.018(2) 0.018(2)
C15 0.055(3) 0.067(3) 0.048(3) -0.028(2) -0.005(2) 0.007(2)
C16 0.061(3) 0.048(3) 0.049(3) -0.018(2) -0.007(2) 0.010(2)
C17 0.035(2) 0.048(2) 0.038(2) -0.0234(18) -0.0010(17) -0.0017(17)
C18 0.046(2) 0.051(3) 0.035(2) -0.0181(19) -0.0013(18) 0.0014(19)
C19 0.054(3) 0.068(3) 0.042(2) -0.025(2) -0.015(2) 0.007(2)
C20 0.053(3) 0.072(3) 0.053(3) -0.039(3) -0.011(2) -0.003(2)
C21 0.067(3) 0.051(3) 0.063(3) -0.038(2) -0.015(2) 0.005(2)
C22 0.049(3) 0.051(3) 0.049(2) -0.028(2) -0.011(2) 0.006(2)
C23 0.088(4) 0.064(3) 0.074(4) -0.040(3) -0.040(3) 0.029(3)
C24 0.084(4) 0.100(5) 0.078(4) -0.058(4) -0.025(3) -0.007(4)
C25 0.072(3) 0.051(3) 0.049(3) -0.014(2) -0.008(2) 0.003(2)
C102 0.075(4) 0.068(3) 0.064(3) -0.032(3) -0.026(3) 0.002(3)
C103 0.058(3) 0.052(3) 0.071(3) -0.005(3) -0.022(3) -0.001(2)
C104 0.038(3) 0.084(4) 0.064(3) -0.026(3) -0.014(2) 0.010(2)

loop_
_atom_type_symbol
_atom_type_description
_atom_type_scat_dispersion_real
_atom_type_scat_dispersion_imag
_atom_type_scat_source
C C 0.0033 0.0016 'International Tables Vol C Tables 4.2.6.8 and 6.1.1.4'
H H 0.0000 0.0000 'International Tables Vol C Tables 4.2.6.8 and 6.1.1.4'
Cl Cl 0.1484 0.1585 'International Tables Vol C Tables 4.2.6.8 and 6.1.1.4'
N N 0.0061 0.0033 'International Tables Vol C Tables 4.2.6.8 and 6.1.1.4'
O O 0.0106 0.0060 'International Tables Vol C Tables 4.2.6.8 and 6.1.1.4'
Si Si 0.0817 0.0704 'International Tables Vol C Tables 4.2.6.8 and 6.1.1.4'
Sn Sn -0.6537 1.4246 'International Tables Vol C Tables 4.2.6.8 and 6.1.1.4'

loop_
_geom_angle_atom_site_label_1
_geom_angle_atom_site_label_2
_geom_angle_atom_site_label_3
_geom_angle
_geom_angle_site_symmetry_1
_geom_angle_site_symmetry_3
_geom_angle_publ_flag
N1 Sn1 O1 92.72(11) 2_556 . ?
N1 Sn1 N1 76.28(11) 2_556 . ?
O1 Sn1 N1 81.98(10) . . ?
N1 Sn1 O2 84.98(10) 2_556 . ?
O1 Sn1 O2 53.66(10) . . ?
N1 Sn1 O2 130.86(10) . . ?
N1 Sn1 Sn1 38.96(7) 2_556 2_556 ?
O1 Sn1 Sn1 86.52(7) . 2_556 ?
N1 Sn1 Sn1 37.32(7) . 2_556 ?
O2 Sn1 Sn1 111.64(7) . 2_556 ?
N1 Si1 C103 111.0(2) . . ?
N1 Si1 C104 108.8(2) . . ?
C103 Si1 C104 108.7(3) . . ?
N1 Si1 C102 106.7(2) . . ?
C103 Si1 C102 109.8(3) . . ?
C104 Si1 C102 111.8(3) . . ?
C7 O1 Sn1 102.6(2) . . ?
C7 O2 Sn1 81.6(2) . . ?
Si1 N1 Sn1 128.02(16) . 2_556 ?
Si1 N1 Sn1 123.99(15) . . ?
Sn1 N1 Sn1 103.72(11) 2_556 . ?
C6 C1 C2 121.3(4) . . ?
C6 C1 C7 120.4(3) . . ?
C2 C1 C7 118.3(3) . . ?
C3 C2 C1 118.7(4) . . ?
C3 C2 C8 122.5(4) . . ?
C1 C2 C8 118.8(3) . . ?
C4 C3 C2 120.5(4) . . ?
C4 C3 H3A 119.8 . . ?
C2 C3 H3A 119.8 . . ?
C5 C4 C3 120.4(4) . . ?
C5 C4 H4A 119.8 . . ?
C3 C4 H4A 119.8 . . ?
C4 C5 C6 121.1(4) . . ?
C4 C5 H5A 119.5 . . ?
C6 C5 H5A 119.5 . . ?
C5 C6 C1 118.0(4) . . ?
C5 C6 C17 120.4(4) . . ?
C1 C6 C17 121.6(4) . . ?
O2 C7 O1 121.6(4) . . ?
O2 C7 C1 122.0(4) . . ?
O1 C7 C1 116.4(3) . . ?
C9 C8 C13 120.4(4) . . ?
C9 C8 C2 119.7(4) . . ?
C13 C8 C2 119.9(4) . . ?
C10 C9 C8 118.9(4) . . ?
C10 C9 C16 119.8(4) . . ?
C8 C9 C16 121.4(4) . . ?
C11 C10 C9 121.7(4) . . ?
C11 C10 H10A 119.1 . . ?
C9 C10 H10A 119.1 . . ?
C12 C11 C10 118.2(4) . . ?
C12 C11 C15 121.0(4) . . ?
C10 C11 C15 120.8(4) . . ?
C11 C12 C13 122.1(4) . . ?
C11 C12 H12A 119.0 . . ?
C13 C12 H12A 119.0 . . ?
C12 C13 C8 118.6(4) . . ?
C12 C13 C14 120.3(4) . . ?
C8 C13 C14 121.1(4) . . ?
C13 C14 H14A 109.5 . . ?
C13 C14 H14B 109.5 . . ?
H14A C14 H14B 109.5 . . ?
C13 C14 H14C 109.5 . . ?
H14A C14 H14C 109.5 . . ?
H14B C14 H14C 109.5 . . ?
C11 C15 H15A 109.5 . . ?
C11 C15 H15B 109.5 . . ?
H15A C15 H15B 109.5 . . ?
C11 C15 H15C 109.5 . . ?
H15A C15 H15C 109.5 . . ?
H15B C15 H15C 109.5 . . ?
C9 C16 H16A 109.5 . . ?
C9 C16 H16B 109.5 . . ?
H16A C16 H16B 109.5 . . ?
C9 C16 H16C 109.5 . . ?
H16A C16 H16C 109.5 . . ?
H16B C16 H16C 109.5 . . ?
C18 C17 C22 120.0(4) . . ?
C18 C17 C6 119.4(4) . . ?
C22 C17 C6 120.6(4) . . ?
C19 C18 C17 118.5(4) . . ?
C19 C18 C25 120.1(4) . . ?
C17 C18 C25 121.4(4) . . ?
C20 C19 C18 122.8(4) . . ?
C20 C19 H19A 118.6 . . ?
C18 C19 H19A 118.6 . . ?
C19 C20 C21 117.5(4) . . ?
C19 C20 C24 121.6(5) . . ?
C21 C20 C24 120.9(5) . . ?
C22 C21 C20 122.1(5) . . ?
C22 C21 H21A 119.0 . . ?
C20 C21 H21A 119.0 . . ?
C21 C22 C17 119.0(4) . . ?
C21 C22 C23 119.6(4) . . ?
C17 C22 C23 121.3(4) . . ?
C22 C23 H23A 109.5 . . ?
C22 C23 H23B 109.5 . . ?
H23A C23 H23B 109.5 . . ?
C22 C23 H23C 109.5 . . ?
H23A C23 H23C 109.5 . . ?
H23B C23 H23C 109.5 . . ?
C20 C24 H24A 109.5 . . ?
C20 C24 H24B 109.5 . . ?
H24A C24 H24B 109.5 . . ?
C20 C24 H24C 109.5 . . ?
H24A C24 H24C 109.5 . . ?
H24B C24 H24C 109.5 . . ?
C18 C25 H25A 109.5 . . ?
C18 C25 H25B 109.5 . . ?
H25A C25 H25B 109.5 . . ?
C18 C25 H25C 109.5 . . ?
H25A C25 H25C 109.5 . . ?
H25B C25 H25C 109.5 . . ?
Si1 C102 H10B 109.5 . . ?
Si1 C102 H10C 109.5 . . ?
H10B C102 H10C 109.5 . . ?
Si1 C102 H10D 109.5 . . ?
H10B C102 H10D 109.5 . . ?
H10C C102 H10D 109.5 . . ?
Si1 C103 H10E 109.5 . . ?
Si1 C103 H10F 109.5 . . ?
H10E C103 H10F 109.5 . . ?
Si1 C103 H10G 109.5 . . ?
H10E C103 H10G 109.5 . . ?
H10F C103 H10G 109.5 . . ?
Si1 C104 H10H 109.5 . . ?
Si1 C104 H10I 109.5 . . ?
H10H C104 H10I 109.5 . . ?
Si1 C104 H10J 109.5 . . ?
H10H C104 H10J 109.5 . . ?
H10I C104 H10J 109.5 . . ?
Cl1 C501 Cl3 114.1(5) . . ?
Cl1 C501 H50B 108.7 . . ?
Cl3 C501 H50B 108.7 . . ?
Cl1 C501 H50C 108.7 . . ?
Cl3 C501 H50C 108.7 . . ?
H50B C501 H50C 107.6 . . ?

loop_
_geom_bond_atom_site_label_1
_geom_bond_atom_site_label_2
_geom_bond_distance
_geom_bond_site_symmetry_2
_geom_bond_publ_flag
Sn1 N1 2.116(3) 2_556 ?
Sn1 O1 2.149(3) . ?
Sn1 N1 2.194(3) . ?
Sn1 O2 2.628(3) . ?
Sn1 Sn1 3.3896(5) 2_556 ?
Si1 N1 1.677(3) . ?
Si1 C103 1.840(5) . ?
Si1 C104 1.849(5) . ?
Si1 C102 1.857(5) . ?
O1 C7 1.286(5) . ?
O2 C7 1.231(5) . ?
N1 Sn1 2.116(3) 2_556 ?
C1 C6 1.396(6) . ?
C1 C2 1.407(5) . ?
C1 C7 1.503(5) . ?
C2 C3 1.385(6) . ?
C2 C8 1.499(6) . ?
C3 C4 1.383(7) . ?
C3 H3A 0.9400 . ?
C4 C5 1.381(7) . ?
C4 H4A 0.9400 . ?
C5 C6 1.395(6) . ?
C5 H5A 0.9400 . ?
C6 C17 1.499(6) . ?
C8 C9 1.396(6) . ?
C8 C13 1.402(6) . ?
C9 C10 1.395(6) . ?
C9 C16 1.508(6) . ?
C10 C11 1.385(6) . ?
C10 H10A 0.9400 . ?
C11 C12 1.384(6) . ?
C11 C15 1.515(6) . ?
C12 C13 1.391(6) . ?
C12 H12A 0.9400 . ?
C13 C14 1.501(6) . ?
C14 H14A 0.9700 . ?
C14 H14B 0.9700 . ?
C14 H14C 0.9700 . ?
C15 H15A 0.9700 . ?
C15 H15B 0.9700 . ?
C15 H15C 0.9700 . ?
C16 H16A 0.9700 . ?
C16 H16B 0.9700 . ?
C16 H16C 0.9700 . ?
C17 C18 1.398(6) . ?
C17 C22 1.403(6) . ?
C18 C19 1.391(7) . ?
C18 C25 1.496(7) . ?
C19 C20 1.375(8) . ?
C19 H19A 0.9400 . ?
C20 C21 1.392(7) . ?
C20 C24 1.510(7) . ?
C21 C22 1.384(6) . ?
C21 H21A 0.9400 . ?
C22 C23 1.508(7) . ?
C23 H23A 0.9700 . ?
C23 H23B 0.9700 . ?
C23 H23C 0.9700 . ?
C24 H24A 0.9700 . ?
C24 H24B 0.9700 . ?
C24 H24C 0.9700 . ?
C25 H25A 0.9700 . ?
C25 H25B 0.9700 . ?
C25 H25C 0.9700 . ?
C102 H10B 0.9700 . ?
C102 H10C 0.9700 . ?
C102 H10D 0.9700 . ?
C103 H10E 0.9700 . ?
C103 H10F 0.9700 . ?
C103 H10G 0.9700 . ?
C104 H10H 0.9700 . ?
C104 H10I 0.9700 . ?
C104 H10J 0.9700 . ?
Cl1 C501 1.712(8) . ?
Cl3 C501 1.727(8) . ?
C501 H50B 0.9800 . ?
C501 H50C 0.9800 . ?
